data_4511725
loop_
_publ_author_name
'Vologzhanina, Anna V.'
'Golovanov, Alexandr A.'
'Gusev, Dmitry M.'
'Odin, Ivan S.'
'Apreyan, Ruben A.'
'Suponitsky, Kyrill Yu.'

_publ_section_title
;
 Intermolecular Interactions and Second-Harmonic Generation Properties of
 (E)-1,5-Diarylpentenyn-1-ones
;
_journal_issue 9
_journal_name_full 'Crystal Growth &amp; Design'
_journal_page_first 4402
_journal_paper_doi 10.1021/cg500512e
_journal_volume 14
_journal_year 2014
_chemical_formula_moiety 'C18 H14 O'
_chemical_formula_sum 'C18 H14 O'
_chemical_formula_weight 246.29
_chemical_name_systematic
; 
(E)-1-(4-Methylphenyl)-5-phenylpent-2-en-4-yn-1-one 
;
_space_group_IT_number 19
_symmetry_cell_setting orthorhombic
_symmetry_space_group_name_Hall 'P 2ac 2ab'
_symmetry_space_group_name_H-M 'P 21 21 21'
_atom_sites_solution_hydrogens geom
_atom_sites_solution_primary direct
_atom_sites_solution_secondary difmap
_audit_creation_method SHELXL-97
_cell_angle_alpha 90.00
_cell_angle_beta 90.00
_cell_angle_gamma 90.00
_cell_formula_units_Z 4
_cell_length_a 5.7118(2)
_cell_length_b 15.0846(4)
_cell_length_c 15.2666(4)
_cell_measurement_reflns_used 4363
_cell_measurement_temperature 100(2)
_cell_measurement_theta_max 70.66
_cell_measurement_theta_min 5.80
_cell_volume 1315.37(7)
_computing_cell_refinement 'APEX2 (Bruker, 2005)'
_computing_data_collection 'APEX2 (Bruker, 2005)'
_computing_data_reduction 'APEX2 (Bruker, 2005)'
_computing_molecular_graphics 'SHELXTL ver. 5.1 (Sheldrick, 2008)'
_computing_publication_material 'SHELXTL ver. 5.1 (Sheldrick, 2008)'
_computing_structure_refinement 'SHELXTL ver. 5.1 (Sheldrick, 2008)'
_computing_structure_solution 'SHELXTL ver. 5.1 (Sheldrick, 2008)'
_diffrn_ambient_temperature 100(2)
_diffrn_measured_fraction_theta_full 0.968
_diffrn_measured_fraction_theta_max 0.968
_diffrn_measurement_device_type 'Bruker APEX-II CCD'
_diffrn_measurement_method '\f and \w scans'
_diffrn_radiation_monochromator graphite
_diffrn_radiation_source 'microfocus tube with multilayer optics'
_diffrn_radiation_type CuK\a
_diffrn_radiation_wavelength 1.54178
_diffrn_reflns_av_R_equivalents 0.0231
_diffrn_reflns_av_sigmaI/netI 0.0167
_diffrn_reflns_limit_h_max 5
_diffrn_reflns_limit_h_min -6
_diffrn_reflns_limit_k_max 16
_diffrn_reflns_limit_k_min -15
_diffrn_reflns_limit_l_max 17
_diffrn_reflns_limit_l_min -13
_diffrn_reflns_number 5782
_diffrn_reflns_theta_full 64.93
_diffrn_reflns_theta_max 64.93
_diffrn_reflns_theta_min 6.50
_diffrn_standards_number 0
_exptl_absorpt_coefficient_mu 0.587
_exptl_absorpt_correction_type none
_exptl_crystal_colour colorless
_exptl_crystal_density_diffrn 1.244
_exptl_crystal_density_method 'not measured'
_exptl_crystal_description needle
_exptl_crystal_F_000 520
_exptl_crystal_size_max 0.32
_exptl_crystal_size_mid 0.09
_exptl_crystal_size_min 0.07
_refine_diff_density_max 0.103
_refine_diff_density_min -0.140
_refine_diff_density_rms 0.030
_refine_ls_extinction_method none
_refine_ls_goodness_of_fit_ref 0.996
_refine_ls_hydrogen_treatment constr
_refine_ls_matrix_type full
_refine_ls_number_parameters 173
_refine_ls_number_reflns 1282
_refine_ls_number_restraints 0
_refine_ls_restrained_S_all 0.996
_refine_ls_R_factor_all 0.0300
_refine_ls_R_factor_gt 0.0287
_refine_ls_shift/su_max 0.000
_refine_ls_shift/su_mean 0.000
_refine_ls_structure_factor_coef Fsqd
_refine_ls_weighting_details 'calc w=1/[\s^2^(Fo^2^)+(0.0600P)^2^+0.1400P] where P=(Fo^2^+2Fc^2^)/3'
_refine_ls_weighting_scheme calc
_refine_ls_wR_factor_gt 0.0783
_refine_ls_wR_factor_ref 0.0793
_reflns_number_gt 1241
_reflns_number_total 1282
_reflns_threshold_expression I>2\s(I)
_cod_data_source_file cg500512e_si_001.cif
_cod_data_source_block 2b
_cod_depositor_comments
;
The following automatic conversions were performed:

'_symmetry_cell_setting' value 'Orthorhombic' changed to
'orthorhombic' according to
/usr/data/users/saulius/crontab/automatic-downloads/rss-feeds/ACS/lib/dictionaries/cif_core.dic
dictionary named 'cif_core.dic' version 2.4.2 from 2011-04-26.

Automatic conversion script
Id: cif_fix_values 2281 2013-09-26 08:29:07Z andrius 

 Adding full bibliography for 4511725--4511729.cif.
;
_cod_database_code 4511725

loop_
_symmetry_equiv_pos_as_xyz
'x, y, z'
'-x+1/2, -y, z+1/2'
'-x, y+1/2, -z+1/2'
'x+1/2, -y+1/2, -z'

loop_
_atom_site_label
_atom_site_type_symbol
_atom_site_fract_x
_atom_site_fract_y
_atom_site_fract_z
_atom_site_U_iso_or_equiv
_atom_site_adp_type
_atom_site_occupancy
_atom_site_symmetry_multiplicity
_atom_site_calc_flag
_atom_site_refinement_flags
O1 O 0.7802(2) -0.00734(8) 0.65990(8) 0.0411(3) Uani 1 1 d .
C1 C 0.6761(3) -0.00963(11) 0.58974(11) 0.0310(4) Uani 1 1 d .
C2 C 0.4693(3) 0.04804(11) 0.57576(11) 0.0331(4) Uani 1 1 d .
H2A H 0.3853 0.0455 0.5221 0.040 Uiso 1 1 calc R
C3 C 0.4022(3) 0.10324(11) 0.63869(11) 0.0327(4) Uani 1 1 d .
H3A H 0.4884 0.1008 0.6919 0.039 Uiso 1 1 calc R
C4 C 0.2167(3) 0.16528(11) 0.63538(11) 0.0318(4) Uani 1 1 d .
C5 C 0.0729(3) 0.22409(11) 0.63738(10) 0.0304(4) Uani 1 1 d .
C6 C -0.0873(3) 0.29686(11) 0.64121(10) 0.0290(4) Uani 1 1 d .
C7 C -0.0391(3) 0.36856(10) 0.69713(10) 0.0312(4) Uani 1 1 d .
H7A H 0.1002 0.3688 0.7311 0.037 Uiso 1 1 calc R
C8 C -0.1936(3) 0.43871(11) 0.70281(11) 0.0326(4) Uani 1 1 d .
H8A H -0.1599 0.4870 0.7407 0.039 Uiso 1 1 calc R
C9 C -0.3986(3) 0.43902(11) 0.65331(11) 0.0338(4) Uani 1 1 d .
H9A H -0.5059 0.4869 0.6581 0.041 Uiso 1 1 calc R
C10 C -0.4454(3) 0.36910(11) 0.59703(10) 0.0334(4) Uani 1 1 d .
H10A H -0.5836 0.3698 0.5624 0.040 Uiso 1 1 calc R
C11 C -0.2921(3) 0.29830(11) 0.59086(10) 0.0302(4) Uani 1 1 d .
H11A H -0.3260 0.2505 0.5523 0.036 Uiso 1 1 calc R
C12 C 0.7586(3) -0.06979(11) 0.51872(11) 0.0296(4) Uani 1 1 d .
C13 C 0.9705(3) -0.11454(11) 0.53072(11) 0.0319(4) Uani 1 1 d .
H13A H 1.0596 -0.1045 0.5823 0.038 Uiso 1 1 calc R
C14 C 1.0515(3) -0.17313(11) 0.46825(11) 0.0325(4) Uani 1 1 d .
H14A H 1.1963 -0.2027 0.4774 0.039 Uiso 1 1 calc R
C15 C 0.9250(3) -0.18977(11) 0.39204(11) 0.0313(4) Uani 1 1 d .
C16 C 0.7143(3) -0.14452(11) 0.37956(11) 0.0323(4) Uani 1 1 d .
H16A H 0.6262 -0.1544 0.3277 0.039 Uiso 1 1 calc R
C17 C 0.6323(3) -0.08540(11) 0.44194(11) 0.0310(4) Uani 1 1 d .
H17A H 0.4886 -0.0552 0.4324 0.037 Uiso 1 1 calc R
C18 C 1.0118(3) -0.25732(12) 0.32696(11) 0.0402(5) Uani 1 1 d .
H18A H 0.9342 -0.2479 0.2705 0.060 Uiso 1 1 calc R
H18B H 0.9763 -0.3171 0.3484 0.060 Uiso 1 1 calc R
H18C H 1.1814 -0.2509 0.3197 0.060 Uiso 1 1 calc R

loop_
_atom_site_aniso_label
_atom_site_aniso_U_11
_atom_site_aniso_U_22
_atom_site_aniso_U_33
_atom_site_aniso_U_23
_atom_site_aniso_U_13
_atom_site_aniso_U_12
O1 0.0443(8) 0.0405(7) 0.0386(6) -0.0029(5) -0.0083(6) 0.0119(6)
C1 0.0305(9) 0.0281(9) 0.0343(8) 0.0034(7) -0.0007(7) -0.0021(7)
C2 0.0327(10) 0.0309(9) 0.0356(9) 0.0015(7) -0.0002(8) 0.0012(7)
C3 0.0338(10) 0.0301(9) 0.0343(9) 0.0028(7) 0.0001(8) 0.0003(7)
C4 0.0336(9) 0.0297(9) 0.0321(8) 0.0000(7) 0.0004(8) -0.0012(7)
C5 0.0311(9) 0.0303(9) 0.0299(8) 0.0006(7) 0.0006(7) -0.0014(8)
C6 0.0286(9) 0.0306(8) 0.0278(8) 0.0024(6) 0.0047(7) -0.0009(7)
C7 0.0294(9) 0.0330(9) 0.0314(8) 0.0001(7) -0.0006(7) -0.0004(8)
C8 0.0331(10) 0.0311(9) 0.0335(8) -0.0018(7) 0.0020(7) 0.0004(8)
C9 0.0319(10) 0.0317(9) 0.0377(9) 0.0041(7) 0.0052(7) 0.0028(8)
C10 0.0275(9) 0.0390(9) 0.0338(8) 0.0059(7) -0.0021(7) -0.0013(8)
C11 0.0313(9) 0.0314(9) 0.0279(8) 0.0007(7) 0.0005(7) -0.0036(7)
C12 0.0278(9) 0.0273(9) 0.0338(8) 0.0067(7) 0.0012(7) -0.0019(7)
C13 0.0281(9) 0.0310(9) 0.0365(9) 0.0041(7) -0.0028(7) 0.0004(7)
C14 0.0270(9) 0.0313(9) 0.0393(9) 0.0054(7) 0.0000(8) 0.0011(7)
C15 0.0309(9) 0.0288(8) 0.0341(9) 0.0053(7) 0.0046(8) -0.0010(7)
C16 0.0320(9) 0.0328(9) 0.0323(8) 0.0054(7) -0.0021(7) -0.0029(7)
C17 0.0264(9) 0.0285(8) 0.0381(9) 0.0045(7) -0.0003(7) 0.0016(7)
C18 0.0393(11) 0.0430(10) 0.0383(9) -0.0013(8) 0.0011(9) 0.0046(9)

loop_
_atom_type_symbol
_atom_type_description
_atom_type_scat_dispersion_real
_atom_type_scat_dispersion_imag
_atom_type_scat_source
C C 0.0181 0.0091 'International Tables Vol C Tables 4.2.6.8 and 6.1.1.4'
H H 0.0000 0.0000 'International Tables Vol C Tables 4.2.6.8 and 6.1.1.4'
O O 0.0492 0.0322 'International Tables Vol C Tables 4.2.6.8 and 6.1.1.4'

loop_
_geom_angle_atom_site_label_1
_geom_angle_atom_site_label_2
_geom_angle_atom_site_label_3
_geom_angle
O1 C1 C2 119.72(15)
O1 C1 C12 119.98(16)
C2 C1 C12 120.30(15)
C3 C2 C1 119.60(16)
C3 C2 H2A 120.2
C1 C2 H2A 120.2
C2 C3 C4 127.24(17)
C2 C3 H3A 116.4
C4 C3 H3A 116.4
C5 C4 C3 173.27(18)
C4 C5 C6 176.87(18)
C11 C6 C7 119.02(15)
C11 C6 C5 121.60(15)
C7 C6 C5 119.38(15)
C8 C7 C6 120.21(16)
C8 C7 H7A 119.9
C6 C7 H7A 119.9
C7 C8 C9 120.37(15)
C7 C8 H8A 119.8
C9 C8 H8A 119.8
C10 C9 C8 119.69(16)
C10 C9 H9A 120.2
C8 C9 H9A 120.2
C11 C10 C9 120.48(16)
C11 C10 H10A 119.8
C9 C10 H10A 119.8
C10 C11 C6 120.22(15)
C10 C11 H11A 119.9
C6 C11 H11A 119.9
C17 C12 C13 118.42(16)
C17 C12 C1 123.36(16)
C13 C12 C1 118.19(15)
C14 C13 C12 120.58(16)
C14 C13 H13A 119.7
C12 C13 H13A 119.7
C13 C14 C15 121.28(16)
C13 C14 H14A 119.4
C15 C14 H14A 119.4
C14 C15 C16 118.23(15)
C14 C15 C18 120.15(16)
C16 C15 C18 121.59(16)
C17 C16 C15 120.79(16)
C17 C16 H16A 119.6
C15 C16 H16A 119.6
C16 C17 C12 120.69(16)
C16 C17 H17A 119.7
C12 C17 H17A 119.7
C15 C18 H18A 109.5
C15 C18 H18B 109.5
H18A C18 H18B 109.5
C15 C18 H18C 109.5
H18A C18 H18C 109.5
H18B C18 H18C 109.5

loop_
_geom_bond_atom_site_label_1
_geom_bond_atom_site_label_2
_geom_bond_distance
O1 C1 1.225(2)
C1 C2 1.482(2)
C1 C12 1.490(2)
C2 C3 1.328(2)
C2 H2A 0.9500
C3 C4 1.415(2)
C3 H3A 0.9500
C4 C5 1.210(2)
C5 C6 1.430(2)
C6 C11 1.400(2)
C6 C7 1.405(2)
C7 C8 1.380(2)
C7 H7A 0.9500
C8 C9 1.394(3)
C8 H8A 0.9500
C9 C10 1.386(2)
C9 H9A 0.9500
C10 C11 1.384(2)
C10 H10A 0.9500
C11 H11A 0.9500
C12 C17 1.397(2)
C12 C13 1.398(2)
C13 C14 1.380(2)
C13 H13A 0.9500
C14 C15 1.392(2)
C14 H14A 0.9500
C15 C16 1.397(2)
C15 C18 1.507(2)
C16 C17 1.386(2)
C16 H16A 0.9500
C17 H17A 0.9500
C18 H18A 0.9800
C18 H18B 0.9800
C18 H18C 0.9800

loop_
_geom_torsion_atom_site_label_1
_geom_torsion_atom_site_label_2
_geom_torsion_atom_site_label_3
_geom_torsion_atom_site_label_4
_geom_torsion
O1 C1 C2 C3 1.6(3)
C12 C1 C2 C3 -177.96(16)
C1 C2 C3 C4 177.09(16)
C2 C3 C4 C5 -141.8(14)
C3 C4 C5 C6 15(4)
C4 C5 C6 C11 155(3)
C4 C5 C6 C7 -26(3)
C11 C6 C7 C8 0.8(2)
C5 C6 C7 C8 -178.91(15)
C6 C7 C8 C9 0.1(2)
C7 C8 C9 C10 -1.1(2)
C8 C9 C10 C11 1.2(2)
C9 C10 C11 C6 -0.3(2)
C7 C6 C11 C10 -0.6(2)
C5 C6 C11 C10 179.02(15)
O1 C1 C12 C17 170.83(16)
C2 C1 C12 C17 -9.6(2)
O1 C1 C12 C13 -7.5(2)
C2 C1 C12 C13 172.12(14)
C17 C12 C13 C14 -0.4(2)
C1 C12 C13 C14 177.98(15)
C12 C13 C14 C15 -0.3(2)
C13 C14 C15 C16 0.9(2)
C13 C14 C15 C18 -177.08(15)
C14 C15 C16 C17 -0.7(2)
C18 C15 C16 C17 177.21(16)
C15 C16 C17 C12 0.0(2)
C13 C12 C17 C16 0.6(2)
C1 C12 C17 C16 -177.73(15)
